data_4084997
loop_
_publ_author_name
'Albert, Joan'
'Granell, Jaume'
'Qadir, Romana'
'Quirante, Josefina'
'Calvis, Carme'
'Messeguer, Ramon'
'Bad\'ia, Josefa'
'Baldom\`a, Laura'
'Font-Bardia, Merc\`e'
'Calvet, Teresa'

_publ_section_title
;
 Cyclopalladated Benzophenone Imines: Synthesis, Antitumor Activity, Cell
 Accumulation, DNA Interaction, and Cathepsin B Inhibition
;
_journal_issue 24
_journal_name_full Organometallics
_journal_page_first 7284
_journal_paper_doi 10.1021/om501060f
_journal_volume 33
_journal_year 2014
_chemical_formula_moiety 'C44 H38 N2 O4 Pd2'
_chemical_formula_sum 'C44 H38 N2 O4 Pd2'
_chemical_formula_weight 871.56
_chemical_name_systematic
; 
 ? 
;
_space_group_IT_number 14
_symmetry_cell_setting monoclinic
_symmetry_space_group_name_Hall '-P 2ybc'
_symmetry_space_group_name_H-M 'P 1 21/c 1'
_atom_sites_solution_hydrogens geom
_atom_sites_solution_primary direct
_atom_sites_solution_secondary difmap
_audit_creation_method SHELXL-97
_cell_angle_alpha 90.00
_cell_angle_beta 98.356(3)
_cell_angle_gamma 90.00
_cell_formula_units_Z 4
_cell_length_a 10.6350(11)
_cell_length_b 18.7281(17)
_cell_length_c 19.2221(19)
_cell_measurement_reflns_used 9941
_cell_measurement_temperature 293(2)
_cell_measurement_theta_max 27.78
_cell_measurement_theta_min 2.22
_cell_volume 3787.9(6)
_computing_cell_refinement 'Bruker SAINT'
_computing_data_collection 'Bruker APEX2'
_computing_data_reduction 'Bruker SAINT'
_computing_molecular_graphics 'Bruker SHELXTL'
_computing_publication_material 'Bruker SHELXTL'
_computing_structure_refinement 'SHELXL-97 (Sheldrick, 2008)'
_computing_structure_solution 'SHELXS-97 (Sheldrick, 2008)'
_diffrn_ambient_temperature 293(2)
_diffrn_measured_fraction_theta_full 0.993
_diffrn_measured_fraction_theta_max 0.993
_diffrn_measurement_device_type 'D8 Venture'
_diffrn_measurement_method 'phi and omega scan'
_diffrn_radiation_monochromator multilayer
_diffrn_radiation_source 'high brilliance Incoatec Microfocus Source'
_diffrn_radiation_type MoK\a
_diffrn_radiation_wavelength 0.71073
_diffrn_reflns_av_R_equivalents 0.0538
_diffrn_reflns_av_sigmaI/netI 0.0470
_diffrn_reflns_limit_h_max 14
_diffrn_reflns_limit_h_min -14
_diffrn_reflns_limit_k_max 24
_diffrn_reflns_limit_k_min -24
_diffrn_reflns_limit_l_max 25
_diffrn_reflns_limit_l_min -23
_diffrn_reflns_number 34893
_diffrn_reflns_theta_full 27.96
_diffrn_reflns_theta_max 27.96
_diffrn_reflns_theta_min 2.17
_exptl_absorpt_coefficient_mu 0.995
_exptl_absorpt_correction_T_max 0.7456
_exptl_absorpt_correction_T_min 0.6092
_exptl_absorpt_correction_type multi-scan
_exptl_absorpt_process_details sadabs
_exptl_crystal_density_diffrn 1.528
_exptl_crystal_density_method 'not measured'
_exptl_crystal_description prism
_exptl_crystal_F_000 1760
_exptl_crystal_size_max 0.340
_exptl_crystal_size_mid 0.320
_exptl_crystal_size_min 0.210
_refine_diff_density_max 0.780
_refine_diff_density_min -1.248
_refine_diff_density_rms 0.102
_refine_ls_extinction_method none
_refine_ls_goodness_of_fit_ref 1.076
_refine_ls_hydrogen_treatment mixed
_refine_ls_matrix_type full
_refine_ls_number_parameters 471
_refine_ls_number_reflns 9042
_refine_ls_number_restraints 0
_refine_ls_restrained_S_all 1.076
_refine_ls_R_factor_all 0.0680
_refine_ls_R_factor_gt 0.0408
_refine_ls_shift/su_max 0.001
_refine_ls_shift/su_mean 0.000
_refine_ls_structure_factor_coef Fsqd
_refine_ls_weighting_details 'calc w=1/[\s^2^(Fo^2^)+(0.0364P)^2^+3.6071P] where P=(Fo^2^+2Fc^2^)/3'
_refine_ls_weighting_scheme calc
_refine_ls_wR_factor_gt 0.0891
_refine_ls_wR_factor_ref 0.1030
_reflns_number_gt 6631
_reflns_number_total 9042
_reflns_threshold_expression >2sigma(I)
_cod_data_source_file om501060f_si_002.cif
_cod_data_source_block mo_iamrb49_0m
_cod_depositor_comments 'Adding full bibliography for 4084996--4085001.cif.'
_cod_original_sg_symbol_H-M P21/c
_cod_database_code 4084997

loop_
_symmetry_equiv_pos_as_xyz
'x, y, z'
'-x, y+1/2, -z+1/2'
'-x, -y, -z'
'x, -y-1/2, z-1/2'

loop_
_atom_site_label
_atom_site_type_symbol
_atom_site_fract_x
_atom_site_fract_y
_atom_site_fract_z
_atom_site_U_iso_or_equiv
_atom_site_adp_type
_atom_site_occupancy
_atom_site_symmetry_multiplicity
_atom_site_calc_flag
_atom_site_refinement_flags
Pd1 Pd 0.23269(3) 0.181313(14) 0.526598(15) 0.03765(8) Uani 1 1 d .
Pd2 Pd 0.18002(2) 0.328394(13) 0.491978(14) 0.03390(8) Uani 1 1 d .
O1 O 0.0214(2) 0.29028(14) 0.43053(14) 0.0471(6) Uani 1 1 d .
O2 O 0.0362(2) 0.18165(13) 0.47911(15) 0.0467(6) Uani 1 1 d .
O3 O 0.0863(2) 0.31567(13) 0.58288(14) 0.0427(6) Uani 1 1 d .
O4 O 0.1770(2) 0.21181(14) 0.62016(13) 0.0464(6) Uani 1 1 d .
N1 N 0.3437(2) 0.36788(14) 0.54466(14) 0.0334(6) Uani 1 1 d .
N2 N 0.2998(3) 0.14355(15) 0.44128(15) 0.0386(6) Uani 1 1 d .
C1 C 0.4367(3) 0.37218(16) 0.50862(18) 0.0335(7) Uani 1 1 d .
C2 C 0.4028(3) 0.35832(17) 0.43353(18) 0.0337(7) Uani 1 1 d .
C3 C 0.2737(3) 0.34033(17) 0.41292(18) 0.0356(7) Uani 1 1 d .
C4 C 0.2280(4) 0.33344(19) 0.34187(19) 0.0447(9) Uani 1 1 d .
H4 H 0.1438 0.3205 0.3276 0.054 Uiso 1 1 calc R
C5 C 0.3073(4) 0.3457(2) 0.2921(2) 0.0547(10) Uani 1 1 d .
H5 H 0.2754 0.3420 0.2446 0.066 Uiso 1 1 calc R
C6 C 0.4342(4) 0.3637(2) 0.3124(2) 0.0546(10) Uani 1 1 d .
H6 H 0.4868 0.3717 0.2785 0.066 Uiso 1 1 calc R
C7 C 0.4820(4) 0.36959(19) 0.3829(2) 0.0440(8) Uani 1 1 d .
H7 H 0.5671 0.3811 0.3965 0.053 Uiso 1 1 calc R
C8 C 0.5700(3) 0.38974(18) 0.53938(18) 0.0367(7) Uani 1 1 d .
C9 C 0.6023(4) 0.45330(19) 0.5738(2) 0.0447(9) Uani 1 1 d .
H9 H 0.5398 0.4867 0.5791 0.054 Uiso 1 1 calc R
C10 C 0.7287(4) 0.4672(2) 0.6006(2) 0.0568(11) Uani 1 1 d .
H10 H 0.7506 0.5101 0.6237 0.068 Uiso 1 1 calc R
C11 C 0.8210(4) 0.4178(3) 0.5929(2) 0.0634(12) Uani 1 1 d .
H11 H 0.9053 0.4274 0.6108 0.076 Uiso 1 1 calc R
C12 C 0.7900(4) 0.3548(3) 0.5593(3) 0.0605(11) Uani 1 1 d .
H12 H 0.8530 0.3215 0.5546 0.073 Uiso 1 1 calc R
C13 C 0.6648(4) 0.3402(2) 0.5321(2) 0.0502(10) Uani 1 1 d .
H13 H 0.6441 0.2973 0.5089 0.060 Uiso 1 1 calc R
C14 C 0.3558(3) 0.38347(19) 0.61963(18) 0.0379(8) Uani 1 1 d .
H14 H 0.4452 0.3874 0.6385 0.045 Uiso 1 1 calc R
H14A H 0.3208 0.3440 0.6433 0.045 Uiso 1 1 calc R
C15 C 0.2887(3) 0.45171(18) 0.63525(19) 0.0391(8) Uani 1 1 d .
C16 C 0.3055(5) 0.4757(3) 0.7038(2) 0.0632(12) Uani 1 1 d .
H16 H 0.3575 0.4503 0.7384 0.076 Uiso 1 1 calc R
C17 C 0.2454(6) 0.5373(3) 0.7214(3) 0.0857(17) Uani 1 1 d .
H17 H 0.2576 0.5531 0.7678 0.103 Uiso 1 1 calc R
C18 C 0.1682(6) 0.5751(3) 0.6714(3) 0.0786(16) Uani 1 1 d .
H18 H 0.1267 0.6159 0.6837 0.094 Uiso 1 1 calc R
C19 C 0.1531(5) 0.5523(2) 0.6039(3) 0.0731(14) Uani 1 1 d .
H19 H 0.1017 0.5782 0.5695 0.088 Uiso 1 1 calc R
C20 C 0.2131(4) 0.4908(2) 0.5850(2) 0.0571(11) Uani 1 1 d .
H20 H 0.2022 0.4762 0.5383 0.069 Uiso 1 1 calc R
C21 C -0.0200(3) 0.2288(2) 0.4409(2) 0.0421(8) Uani 1 1 d .
C22 C -0.1491(4) 0.2105(3) 0.4012(3) 0.0720(14) Uani 1 1 d .
H22 H -0.1652 0.1605 0.4062 0.108 Uiso 1 1 calc R
H22A H -0.1510 0.2217 0.3523 0.108 Uiso 1 1 calc R
H22B H -0.2132 0.2377 0.4198 0.108 Uiso 1 1 calc R
C23 C 0.1058(3) 0.2648(2) 0.62504(19) 0.0407(8) Uani 1 1 d .
C24 C 0.0400(5) 0.2663(3) 0.6892(2) 0.0735(14) Uani 1 1 d .
H24 H 0.0995 0.2801 0.7293 0.110 Uiso 1 1 calc R
H24A H 0.0071 0.2197 0.6969 0.110 Uiso 1 1 calc R
H24B H -0.0286 0.3001 0.6823 0.110 Uiso 1 1 calc R
C25 C 0.2179(4) 0.1307(2) 0.3747(2) 0.0443(8) Uani 1 1 d .
H25 H 0.2707 0.1243 0.3380 0.053 Uiso 1 1 calc R
H25A H 0.1654 0.1725 0.3628 0.053 Uiso 1 1 calc R
C26 C 0.1327(4) 0.0661(2) 0.3758(2) 0.0471(9) Uani 1 1 d .
C27 C 0.0441(5) 0.0531(3) 0.3174(3) 0.0793(16) Uani 1 1 d .
H27 H 0.0372 0.0842 0.2793 0.095 Uiso 1 1 calc R
C28 C -0.0347(6) -0.0058(4) 0.3150(4) 0.104(2) Uani 1 1 d .
H28 H -0.0943 -0.0142 0.2754 0.124 Uiso 1 1 calc R
C29 C -0.0251(6) -0.0518(3) 0.3708(4) 0.095(2) Uani 1 1 d .
H29 H -0.0779 -0.0915 0.3692 0.114 Uiso 1 1 calc R
C30 C 0.0616(6) -0.0392(2) 0.4282(3) 0.0788(16) Uani 1 1 d .
H30 H 0.0674 -0.0704 0.4662 0.095 Uiso 1 1 calc R
C31 C 0.1419(4) 0.0192(2) 0.4315(3) 0.0590(11) Uani 1 1 d .
H31 H 0.2019 0.0267 0.4711 0.071 Uiso 1 1 calc R
C32 C 0.4219(3) 0.13273(18) 0.44842(19) 0.0395(8) Uani 1 1 d .
C33 C 0.4919(3) 0.1086(2) 0.3910(2) 0.0434(8) Uani 1 1 d .
C34 C 0.5221(4) 0.1560(2) 0.3410(2) 0.0557(10) Uani 1 1 d .
H34 H 0.4955 0.2033 0.3420 0.067 Uiso 1 1 calc R
C35 C 0.5915(5) 0.1337(4) 0.2897(2) 0.0755(15) Uani 1 1 d .
H35 H 0.6103 0.1658 0.2557 0.091 Uiso 1 1 calc R
C36 C 0.6327(5) 0.0648(4) 0.2887(3) 0.0914(19) Uani 1 1 d .
H36 H 0.6802 0.0501 0.2544 0.110 Uiso 1 1 calc R
C37 C 0.6043(6) 0.0178(3) 0.3377(3) 0.0928(19) Uani 1 1 d .
H37 H 0.6324 -0.0291 0.3365 0.111 Uiso 1 1 calc R
C38 C 0.5345(5) 0.0386(2) 0.3893(3) 0.0674(13) Uani 1 1 d .
H38 H 0.5160 0.0059 0.4228 0.081 Uiso 1 1 calc R
C39 C 0.4896(3) 0.14832(18) 0.5179(2) 0.0404(8) Uani 1 1 d .
C40 C 0.6209(4) 0.1392(2) 0.5389(2) 0.0484(9) Uani 1 1 d .
H40 H 0.6712 0.1209 0.5073 0.058 Uiso 1 1 calc R
C41 C 0.6751(4) 0.1573(2) 0.6058(2) 0.0567(11) Uani 1 1 d .
H41 H 0.7617 0.1506 0.6199 0.068 Uiso 1 1 calc R
C42 C 0.6005(4) 0.1854(2) 0.6521(2) 0.0574(11) Uani 1 1 d .
H42 H 0.6380 0.1985 0.6970 0.069 Uiso 1 1 calc R
C43 C 0.4708(4) 0.1945(2) 0.6329(2) 0.0492(9) Uani 1 1 d .
H43 H 0.4222 0.2136 0.6648 0.059 Uiso 1 1 calc R
C44 C 0.4136(3) 0.17527(18) 0.56651(19) 0.0393(8) Uani 1 1 d .

loop_
_atom_site_aniso_label
_atom_site_aniso_U_11
_atom_site_aniso_U_22
_atom_site_aniso_U_33
_atom_site_aniso_U_23
_atom_site_aniso_U_13
_atom_site_aniso_U_12
Pd1 0.03405(15) 0.03824(15) 0.04066(16) 0.00349(11) 0.00544(11) 0.00447(10)
Pd2 0.02592(13) 0.03707(14) 0.03716(15) 0.00326(11) -0.00067(10) -0.00153(10)
O1 0.0299(13) 0.0531(15) 0.0540(16) 0.0104(12) -0.0085(11) -0.0075(11)
O2 0.0350(13) 0.0467(15) 0.0571(17) 0.0011(12) 0.0020(12) -0.0058(11)
O3 0.0320(13) 0.0526(15) 0.0441(15) 0.0035(12) 0.0082(11) 0.0043(11)
O4 0.0449(15) 0.0539(15) 0.0410(14) 0.0071(12) 0.0083(11) 0.0133(12)
N1 0.0265(13) 0.0380(15) 0.0340(15) -0.0011(12) -0.0010(11) -0.0024(11)
N2 0.0376(16) 0.0372(15) 0.0402(17) 0.0034(13) 0.0031(13) -0.0009(12)
C1 0.0304(16) 0.0258(15) 0.0434(19) 0.0012(13) 0.0018(14) 0.0015(12)
C2 0.0320(17) 0.0318(16) 0.0375(18) -0.0030(14) 0.0054(14) -0.0013(13)
C3 0.0343(17) 0.0312(16) 0.0406(19) -0.0017(14) 0.0027(14) -0.0027(13)
C4 0.043(2) 0.048(2) 0.040(2) -0.0042(16) -0.0019(16) -0.0113(16)
C5 0.063(3) 0.065(3) 0.034(2) -0.0038(19) 0.0028(19) -0.010(2)
C6 0.063(3) 0.059(2) 0.045(2) -0.0053(19) 0.020(2) -0.012(2)
C7 0.039(2) 0.043(2) 0.051(2) -0.0070(17) 0.0096(17) -0.0054(15)
C8 0.0271(16) 0.0397(18) 0.0419(19) 0.0040(15) 0.0004(14) -0.0015(13)
C9 0.0388(19) 0.0375(18) 0.054(2) 0.0032(16) -0.0059(17) -0.0017(15)
C10 0.051(2) 0.053(2) 0.061(3) 0.007(2) -0.012(2) -0.0184(19)
C11 0.030(2) 0.083(3) 0.071(3) 0.018(3) -0.011(2) -0.010(2)
C12 0.031(2) 0.074(3) 0.074(3) 0.006(2) -0.0008(19) 0.0096(19)
C13 0.0354(19) 0.050(2) 0.063(3) -0.0022(19) 0.0002(18) 0.0049(16)
C14 0.0327(17) 0.0450(19) 0.0342(18) 0.0020(15) -0.0013(14) -0.0006(14)
C15 0.0350(18) 0.0423(19) 0.040(2) -0.0005(15) 0.0071(15) -0.0069(14)
C16 0.077(3) 0.068(3) 0.045(2) -0.009(2) 0.011(2) 0.005(2)
C17 0.109(5) 0.081(4) 0.073(4) -0.025(3) 0.031(3) 0.004(3)
C18 0.093(4) 0.054(3) 0.098(4) -0.009(3) 0.043(3) 0.012(3)
C19 0.078(3) 0.057(3) 0.087(4) 0.007(3) 0.017(3) 0.024(2)
C20 0.066(3) 0.052(2) 0.051(2) 0.0024(19) 0.002(2) 0.013(2)
C21 0.0249(16) 0.051(2) 0.050(2) -0.0031(18) 0.0025(15) -0.0044(15)
C22 0.038(2) 0.085(3) 0.086(4) -0.001(3) -0.017(2) -0.017(2)
C23 0.0305(17) 0.052(2) 0.040(2) 0.0009(17) 0.0045(14) 0.0026(15)
C24 0.076(3) 0.099(4) 0.051(3) 0.013(3) 0.025(2) 0.035(3)
C25 0.041(2) 0.047(2) 0.044(2) 0.0031(17) 0.0041(16) -0.0024(16)
C26 0.041(2) 0.042(2) 0.059(2) -0.0066(18) 0.0099(18) -0.0005(16)
C27 0.064(3) 0.073(3) 0.093(4) 0.002(3) -0.017(3) -0.021(3)
C28 0.067(4) 0.095(4) 0.142(6) -0.025(4) -0.009(4) -0.029(3)
C29 0.069(4) 0.059(3) 0.163(7) -0.021(4) 0.040(4) -0.021(3)
C30 0.087(4) 0.046(3) 0.113(5) 0.001(3) 0.044(4) -0.004(2)
C31 0.066(3) 0.044(2) 0.069(3) 0.002(2) 0.018(2) 0.0000(19)
C32 0.0401(19) 0.0341(17) 0.045(2) 0.0054(15) 0.0076(16) -0.0005(14)
C33 0.040(2) 0.046(2) 0.044(2) -0.0034(16) 0.0062(16) 0.0001(16)
C34 0.053(2) 0.061(2) 0.053(3) -0.002(2) 0.008(2) -0.014(2)
C35 0.056(3) 0.124(5) 0.048(3) -0.003(3) 0.012(2) -0.030(3)
C36 0.067(4) 0.147(6) 0.064(4) -0.033(4) 0.021(3) 0.010(4)
C37 0.106(5) 0.092(4) 0.081(4) -0.027(3) 0.017(4) 0.033(4)
C38 0.089(4) 0.057(3) 0.059(3) -0.002(2) 0.021(3) 0.018(2)
C39 0.0398(19) 0.0350(17) 0.047(2) 0.0051(15) 0.0073(16) 0.0045(14)
C40 0.040(2) 0.053(2) 0.054(2) 0.0013(18) 0.0108(18) 0.0068(17)
C41 0.034(2) 0.072(3) 0.062(3) 0.007(2) -0.0008(19) 0.0085(18)
C42 0.052(2) 0.067(3) 0.049(2) 0.001(2) -0.0062(19) 0.006(2)
C43 0.051(2) 0.056(2) 0.040(2) 0.0038(17) 0.0054(17) 0.0116(18)
C44 0.0370(18) 0.0383(18) 0.042(2) 0.0085(15) 0.0052(15) 0.0074(14)

loop_
_atom_type_symbol
_atom_type_description
_atom_type_scat_dispersion_real
_atom_type_scat_dispersion_imag
_atom_type_scat_source
C C 0.0033 0.0016 'International Tables Vol C Tables 4.2.6.8 and 6.1.1.4'
H H 0.0000 0.0000 'International Tables Vol C Tables 4.2.6.8 and 6.1.1.4'
N N 0.0061 0.0033 'International Tables Vol C Tables 4.2.6.8 and 6.1.1.4'
O O 0.0106 0.0060 'International Tables Vol C Tables 4.2.6.8 and 6.1.1.4'
Pd Pd -0.9988 1.0072 'International Tables Vol C Tables 4.2.6.8 and 6.1.1.4'

loop_
_geom_angle_atom_site_label_1
_geom_angle_atom_site_label_2
_geom_angle_atom_site_label_3
_geom_angle
C44 Pd1 N2 81.64(14)
C44 Pd1 O4 93.72(13)
N2 Pd1 O4 173.64(10)
C44 Pd1 O2 176.25(12)
N2 Pd1 O2 95.34(11)
O4 Pd1 O2 89.12(10)
C44 Pd1 Pd2 107.00(10)
N2 Pd1 Pd2 103.24(8)
O4 Pd1 Pd2 82.23(7)
O2 Pd1 Pd2 75.79(7)
C3 Pd2 N1 81.27(13)
C3 Pd2 O1 93.56(12)
N1 Pd2 O1 174.80(11)
C3 Pd2 O3 176.90(12)
N1 Pd2 O3 95.76(10)
O1 Pd2 O3 89.41(10)
C3 Pd2 Pd1 100.74(10)
N1 Pd2 Pd1 96.32(8)
O1 Pd2 Pd1 85.16(7)
O3 Pd2 Pd1 78.63(7)
C21 O1 Pd2 120.4(2)
C21 O2 Pd1 127.2(2)
C23 O3 Pd2 124.1(2)
C23 O4 Pd1 122.5(2)
C1 N1 C14 123.6(3)
C1 N1 Pd2 115.2(2)
C14 N1 Pd2 121.0(2)
C32 N2 C25 121.7(3)
C32 N2 Pd1 115.8(2)
C25 N2 Pd1 122.4(2)
N1 C1 C2 114.9(3)
N1 C1 C8 124.0(3)
C2 C1 C8 121.0(3)
C7 C2 C3 120.1(3)
C7 C2 C1 125.2(3)
C3 C2 C1 114.2(3)
C4 C3 C2 119.0(3)
C4 C3 Pd2 127.7(3)
C2 C3 Pd2 113.3(2)
C5 C4 C3 120.2(4)
C5 C4 H4 119.9
C3 C4 H4 119.9
C4 C5 C6 120.7(4)
C4 C5 H5 119.6
C6 C5 H5 119.6
C7 C6 C5 119.9(4)
C7 C6 H6 120.0
C5 C6 H6 120.0
C6 C7 C2 120.0(4)
C6 C7 H7 120.0
C2 C7 H7 120.0
C9 C8 C13 119.3(3)
C9 C8 C1 122.4(3)
C13 C8 C1 118.3(3)
C8 C9 C10 119.9(4)
C8 C9 H9 120.1
C10 C9 H9 120.1
C11 C10 C9 120.1(4)
C11 C10 H10 120.0
C9 C10 H10 120.0
C12 C11 C10 120.5(4)
C12 C11 H11 119.8
C10 C11 H11 119.8
C11 C12 C13 120.2(4)
C11 C12 H12 119.9
C13 C12 H12 119.9
C12 C13 C8 120.1(4)
C12 C13 H13 119.9
C8 C13 H13 119.9
N1 C14 C15 112.9(3)
N1 C14 H14 109.0
C15 C14 H14 109.0
N1 C14 H14A 109.0
C15 C14 H14A 109.0
H14 C14 H14A 107.8
C20 C15 C16 118.7(4)
C20 C15 C14 123.7(3)
C16 C15 C14 117.7(3)
C15 C16 C17 120.2(5)
C15 C16 H16 119.9
C17 C16 H16 119.9
C18 C17 C16 120.8(5)
C18 C17 H17 119.6
C16 C17 H17 119.6
C19 C18 C17 119.1(5)
C19 C18 H18 120.5
C17 C18 H18 120.5
C18 C19 C20 121.1(5)
C18 C19 H19 119.5
C20 C19 H19 119.5
C15 C20 C19 120.1(4)
C15 C20 H20 120.0
C19 C20 H20 120.0
O2 C21 O1 126.4(3)
O2 C21 C22 117.4(3)
O1 C21 C22 116.2(4)
C21 C22 H22 109.5
C21 C22 H22A 109.5
H22 C22 H22A 109.5
C21 C22 H22B 109.5
H22 C22 H22B 109.5
H22A C22 H22B 109.5
O3 C23 O4 126.7(3)
O3 C23 C24 117.7(3)
O4 C23 C24 115.6(3)
C23 C24 H24 109.5
C23 C24 H24A 109.5
H24 C24 H24A 109.5
C23 C24 H24B 109.5
H24 C24 H24B 109.5
H24A C24 H24B 109.5
N2 C25 C26 113.7(3)
N2 C25 H25 108.8
C26 C25 H25 108.8
N2 C25 H25A 108.8
C26 C25 H25A 108.8
H25 C25 H25A 107.7
C31 C26 C27 118.9(4)
C31 C26 C25 123.0(4)
C27 C26 C25 118.1(4)
C26 C27 C28 120.5(6)
C26 C27 H27 119.8
C28 C27 H27 119.8
C29 C28 C27 120.1(6)
C29 C28 H28 120.0
C27 C28 H28 120.0
C30 C29 C28 119.7(5)
C30 C29 H29 120.2
C28 C29 H29 120.2
C29 C30 C31 121.2(5)
C29 C30 H30 119.4
C31 C30 H30 119.4
C26 C31 C30 119.7(5)
C26 C31 H31 120.2
C30 C31 H31 120.2
N2 C32 C39 114.8(3)
N2 C32 C33 124.6(3)
C39 C32 C33 120.6(3)
C34 C33 C38 118.8(4)
C34 C33 C32 120.8(4)
C38 C33 C32 120.3(4)
C33 C34 C35 120.4(5)
C33 C34 H34 119.8
C35 C34 H34 119.8
C36 C35 C34 120.1(5)
C36 C35 H35 119.9
C34 C35 H35 119.9
C37 C36 C35 120.1(5)
C37 C36 H36 120.0
C35 C36 H36 120.0
C36 C37 C38 120.9(5)
C36 C37 H37 119.5
C38 C37 H37 119.5
C37 C38 C33 119.7(5)
C37 C38 H38 120.1
C33 C38 H38 120.1
C40 C39 C44 119.5(3)
C40 C39 C32 125.3(3)
C44 C39 C32 115.1(3)
C41 C40 C39 120.2(4)
C41 C40 H40 119.9
C39 C40 H40 119.9
C40 C41 C42 119.7(4)
C40 C41 H41 120.1
C42 C41 H41 120.1
C41 C42 C43 121.3(4)
C41 C42 H42 119.4
C43 C42 H42 119.4
C44 C43 C42 120.1(4)
C44 C43 H43 119.9
C42 C43 H43 119.9
C43 C44 C39 119.1(3)
C43 C44 Pd1 128.3(3)
C39 C44 Pd1 112.5(3)

loop_
_geom_bond_atom_site_label_1
_geom_bond_atom_site_label_2
_geom_bond_distance
Pd1 C44 1.969(4)
Pd1 N2 2.010(3)
Pd1 O4 2.055(3)
Pd1 O2 2.155(3)
Pd1 Pd2 2.8698(4)
Pd2 C3 1.947(4)
Pd2 N1 2.022(3)
Pd2 O1 2.043(2)
Pd2 O3 2.147(3)
O1 C21 1.258(4)
O2 C21 1.245(4)
O3 C23 1.248(4)
O4 C23 1.261(4)
N1 C1 1.290(4)
N1 C14 1.458(4)
N2 C32 1.301(4)
N2 C25 1.460(5)
C1 C2 1.459(5)
C1 C8 1.491(4)
C2 C7 1.394(5)
C2 C3 1.413(5)
C3 C4 1.387(5)
C4 C5 1.383(6)
C4 H4 0.9300
C5 C6 1.390(6)
C5 H5 0.9300
C6 C7 1.380(5)
C6 H6 0.9300
C7 H7 0.9300
C8 C9 1.381(5)
C8 C13 1.392(5)
C9 C10 1.393(5)
C9 H9 0.9300
C10 C11 1.372(6)
C10 H10 0.9300
C11 C12 1.363(7)
C11 H11 0.9300
C12 C13 1.385(5)
C12 H12 0.9300
C13 H13 0.9300
C14 C15 1.515(5)
C14 H14 0.9700
C14 H14A 0.9700
C15 C20 1.375(5)
C15 C16 1.379(5)
C16 C17 1.385(7)
C16 H16 0.9300
C17 C18 1.367(8)
C17 H17 0.9300
C18 C19 1.354(7)
C18 H18 0.9300
C19 C20 1.390(6)
C19 H19 0.9300
C20 H20 0.9300
C21 C22 1.510(5)
C22 H22 0.9600
C22 H22A 0.9600
C22 H22B 0.9600
C23 C24 1.504(6)
C24 H24 0.9600
C24 H24A 0.9600
C24 H24B 0.9600
C25 C26 1.512(5)
C25 H25 0.9700
C25 H25A 0.9700
C26 C31 1.378(6)
C26 C27 1.379(6)
C27 C28 1.382(7)
C27 H27 0.9300
C28 C29 1.367(9)
C28 H28 0.9300
C29 C30 1.352(8)
C29 H29 0.9300
C30 C31 1.383(6)
C30 H30 0.9300
C31 H31 0.9300
C32 C39 1.452(5)
C32 C33 1.489(5)
C33 C34 1.380(6)
C33 C38 1.388(6)
C34 C35 1.381(7)
C34 H34 0.9300
C35 C36 1.364(8)
C35 H35 0.9300
C36 C37 1.354(9)
C36 H36 0.9300
C37 C38 1.379(7)
C37 H37 0.9300
C38 H38 0.9300
C39 C40 1.406(5)
C39 C44 1.414(5)
C40 C41 1.374(6)
C40 H40 0.9300
C41 C42 1.378(6)
C41 H41 0.9300
C42 C43 1.386(6)
C42 H42 0.9300
C43 C44 1.379(5)
C43 H43 0.9300
